data_2228526
loop_
_publ_author_name
'Xu, Jia-Ying'
'Gao, Zhao-Chang'
'Sun, Kai-Jin'
'Cheng, Wei-Hua'

_publ_section_title
;
 2-Amino-4-(3-fluorophenyl)-6-(naphthalen-1-yl)pyridine-3-carbonitrile
;
_journal_coeditor_code PV2356
_journal_issue 12
_journal_name_full 'Acta Crystallographica Section E'
_journal_page_first o3291
_journal_paper_doi 10.1107/S1600536810048257
_journal_volume 66
_journal_year 2010
_chemical_formula_iupac 'C22 H14 F N3'
_chemical_formula_moiety 'C22 H14 F N3'
_chemical_formula_sum 'C22 H14 F N3'
_chemical_formula_weight 339.36
_chemical_name_common
;
2-amino-4-(3-fluorophenyl)-6-(naphthalen-1-yl)nicotinonitrile
;
_chemical_name_systematic
;
2-Amino-4-(3-fluorophenyl)-6-(naphthalen-1-yl)pyridine-3-carbonitrile
;
_space_group_IT_number 2
_symmetry_cell_setting triclinic
_symmetry_space_group_name_Hall '-P 1'
_symmetry_space_group_name_H-M 'P -1'
_atom_sites_solution_hydrogens geom
_atom_sites_solution_primary direct
_atom_sites_solution_secondary difmap
_audit_creation_method SHELXL-97
_cell_angle_alpha 73.33(3)
_cell_angle_beta 86.82(3)
_cell_angle_gamma 63.98(3)
_cell_formula_units_Z 4
_cell_length_a 11.750(2)
_cell_length_b 12.703(3)
_cell_length_c 13.457(3)
_cell_measurement_reflns_used 25
_cell_measurement_temperature 293(2)
_cell_measurement_theta_max 13
_cell_measurement_theta_min 10
_cell_volume 1723.4(8)
_computing_cell_refinement 'CAD-4 Software (Enraf--Nonius, 1985)'
_computing_data_collection 'CAD-4 Software (Enraf--Nonius, 1985)'
_computing_data_reduction 'XCAD4 (Harms & Wocadlo, 1995)'
_computing_molecular_graphics 'SHELXTL (Sheldrick, 2008)'
_computing_publication_material 'SHELXTL (Sheldrick, 2008)'
_computing_structure_refinement 'SHELXL97 (Sheldrick, 2008)'
_computing_structure_solution 'SHELXS97 (Sheldrick, 2008)'
_diffrn_ambient_temperature 293(2)
_diffrn_measured_fraction_theta_full 1.000
_diffrn_measured_fraction_theta_max 1.000
_diffrn_measurement_device_type 'Enraf--Nonius CAD-4'
_diffrn_measurement_method \w/2\q
_diffrn_radiation_monochromator graphite
_diffrn_radiation_source 'fine-focus sealed tube'
_diffrn_radiation_type MoK\a
_diffrn_radiation_wavelength 0.71073
_diffrn_reflns_av_R_equivalents 0.0211
_diffrn_reflns_av_sigmaI/netI 0.0510
_diffrn_reflns_limit_h_max 14
_diffrn_reflns_limit_h_min 0
_diffrn_reflns_limit_k_max 15
_diffrn_reflns_limit_k_min -13
_diffrn_reflns_limit_l_max 16
_diffrn_reflns_limit_l_min -16
_diffrn_reflns_number 6662
_diffrn_reflns_theta_full 25.37
_diffrn_reflns_theta_max 25.37
_diffrn_reflns_theta_min 1.58
_diffrn_standards_decay_% 1
_diffrn_standards_interval_count 200
_diffrn_standards_interval_time 120
_diffrn_standards_number 3
_exptl_absorpt_coefficient_mu 0.086
_exptl_absorpt_correction_T_max 0.9914
_exptl_absorpt_correction_T_min 0.9746
_exptl_absorpt_correction_type psi-scan
_exptl_absorpt_process_details '(North <i>et al.</i>, 1968)'
_exptl_crystal_colour colourless
_exptl_crystal_density_diffrn 1.308
_exptl_crystal_density_method 'not measured'
_exptl_crystal_description block
_exptl_crystal_F_000 704
_exptl_crystal_size_max 0.30
_exptl_crystal_size_mid 0.20
_exptl_crystal_size_min 0.10
_refine_diff_density_max 0.181
_refine_diff_density_min -0.196
_refine_ls_extinction_coef 0.019(2)
_refine_ls_extinction_expression Fc^*^=kFc[1+0.001xFc^2^\l^3^/sin(2\q)]^-1/4^
_refine_ls_extinction_method 'SHELXL97 (Sheldrick, 2008)'
_refine_ls_goodness_of_fit_ref 1.000
_refine_ls_hydrogen_treatment constr
_refine_ls_matrix_type full
_refine_ls_number_parameters 470
_refine_ls_number_reflns 6327
_refine_ls_number_restraints 0
_refine_ls_restrained_S_all 1.000
_refine_ls_R_factor_all 0.0977
_refine_ls_R_factor_gt 0.0551
_refine_ls_shift/su_max 0.000
_refine_ls_shift/su_mean 0.000
_refine_ls_structure_factor_coef Fsqd
_refine_ls_weighting_details 'calc w=1/[\s^2^(Fo^2^)+(0.0870P)^2^] where P=(Fo^2^+2Fc^2^)/3'
_refine_ls_weighting_scheme calc
_refine_ls_wR_factor_gt 0.1350
_refine_ls_wR_factor_ref 0.1611
_reflns_number_gt 3964
_reflns_number_total 6327
_reflns_threshold_expression I>2\s(I)
_cod_data_source_file pv2356.cif
_cod_data_source_block I
_cod_database_code 2228526
_cod_database_fobs_code 2228526

loop_
_symmetry_equiv_pos_as_xyz
'x, y, z'
'-x, -y, -z'

loop_
_atom_site_type_symbol
_atom_site_label
_atom_site_fract_x
_atom_site_fract_y
_atom_site_fract_z
_atom_site_U_iso_or_equiv
_atom_site_adp_type
_atom_site_calc_flag
_atom_site_refinement_flags
_atom_site_occupancy
_atom_site_disorder_assembly
_atom_site_disorder_group
F F1 0.0789(2) 0.84614(19) 0.70934(14) 0.0980(7) Uani d . 1 . .
N N1 0.14789(18) 0.52342(18) 0.30964(16) 0.0442(5) Uani d . 1 . .
N N2 -0.0617(2) 0.5757(2) 0.33579(19) 0.0648(7) Uani d . 1 . .
H H2A -0.0587 0.5252 0.3035 0.078 Uiso calc R 1 . .
H H2B -0.1314 0.6168 0.3597 0.078 Uiso calc R 1 . .
N N3 -0.1749(2) 0.7921(2) 0.4670(2) 0.0736(8) Uani d . 1 . .
C C1 0.4154(2) 0.5319(3) 0.1941(2) 0.0533(7) Uani d . 1 . .
H H1B 0.3824 0.6163 0.1802 0.064 Uiso calc R 1 . .
C C2 0.5166(3) 0.4717(3) 0.1393(2) 0.0657(8) Uani d . 1 . .
H H2C 0.5491 0.5162 0.0892 0.079 Uiso calc R 1 . .
C C3 0.5665(3) 0.3487(3) 0.1598(2) 0.0682(9) Uani d . 1 . .
H H3A 0.6329 0.3096 0.1225 0.082 Uiso calc R 1 . .
C C4 0.5205(2) 0.2784(3) 0.2362(2) 0.0526(7) Uani d . 1 . .
C C5 0.5736(3) 0.1498(3) 0.2592(3) 0.0718(9) Uani d . 1 . .
H H5A 0.6404 0.1097 0.2229 0.086 Uiso calc R 1 . .
C C6 0.5285(3) 0.0841(3) 0.3335(3) 0.0739(9) Uani d . 1 . .
H H6A 0.5630 -0.0004 0.3466 0.089 Uiso calc R 1 . .
C C7 0.4306(3) 0.1425(3) 0.3905(2) 0.0618(8) Uani d . 1 . .
H H7A 0.4015 0.0964 0.4426 0.074 Uiso calc R 1 . .
C C8 0.3770(2) 0.2665(2) 0.37059(19) 0.0486(6) Uani d . 1 . .
H H8A 0.3121 0.3038 0.4097 0.058 Uiso calc R 1 . .
C C9 0.4182(2) 0.3390(2) 0.29187(18) 0.0420(6) Uani d . 1 . .
C C10 0.3645(2) 0.4693(2) 0.26713(18) 0.0417(6) Uani d . 1 . .
C C11 0.2517(2) 0.5404(2) 0.31648(17) 0.0391(6) Uani d . 1 . .
C C12 0.0431(2) 0.5904(2) 0.34890(19) 0.0441(6) Uani d . 1 . .
C C13 0.0410(2) 0.6724(2) 0.40287(18) 0.0406(6) Uani d . 1 . .
C C14 0.1493(2) 0.6890(2) 0.41083(17) 0.0398(6) Uani d . 1 . .
C C15 0.2547(2) 0.6228(2) 0.36471(18) 0.0425(6) Uani d . 1 . .
H H15A 0.3280 0.6335 0.3660 0.051 Uiso calc R 1 . .
C C16 0.1532(2) 0.7746(2) 0.46487(18) 0.0419(6) Uani d . 1 . .
C C17 0.1095(2) 0.7728(2) 0.56394(19) 0.0496(6) Uani d . 1 . .
H H17A 0.0743 0.7201 0.5964 0.060 Uiso calc R 1 . .
C C18 0.1196(3) 0.8499(3) 0.6121(2) 0.0580(7) Uani d . 1 . .
C C19 0.1671(3) 0.9304(3) 0.5684(2) 0.0654(8) Uani d . 1 . .
H H19A 0.1716 0.9821 0.6033 0.079 Uiso calc R 1 . .
C C20 0.2090(3) 0.9333(3) 0.4696(3) 0.0675(8) Uani d . 1 . .
H H20A 0.2413 0.9884 0.4373 0.081 Uiso calc R 1 . .
C C21 0.2032(2) 0.8552(2) 0.4187(2) 0.0534(7) Uani d . 1 . .
H H21A 0.2332 0.8571 0.3531 0.064 Uiso calc R 1 . .
C C22 -0.0769(3) 0.7401(2) 0.4407(2) 0.0496(6) Uani d . 1 . .
F F2 1.1717(2) 0.0812(2) -0.19963(18) 0.1277(9) Uani d . 1 . .
N N4 0.93059(18) 0.46094(17) 0.16255(15) 0.0425(5) Uani d . 1 . .
N N5 1.12797(19) 0.3232(2) 0.24295(18) 0.0627(7) Uani d . 1 . .
H H5B 1.1201 0.3707 0.2799 0.075 Uiso calc R 1 . .
H H5C 1.1960 0.2556 0.2515 0.075 Uiso calc R 1 . .
N N6 1.2344(2) 0.0654(2) 0.1625(2) 0.0689(7) Uani d . 1 . .
C C23 0.6735(2) 0.6982(2) -0.0081(2) 0.0477(6) Uani d . 1 . .
H H23A 0.7082 0.6797 -0.0683 0.057 Uiso calc R 1 . .
C C24 0.5719(3) 0.8136(2) -0.0161(2) 0.0598(8) Uani d . 1 . .
H H24A 0.5402 0.8702 -0.0812 0.072 Uiso calc R 1 . .
C C25 0.5195(3) 0.8432(2) 0.0703(2) 0.0582(7) Uani d . 1 . .
H H25A 0.4539 0.9208 0.0639 0.070 Uiso calc R 1 . .
C C26 0.5635(2) 0.7576(2) 0.1697(2) 0.0454(6) Uani d . 1 . .
C C27 0.5086(3) 0.7860(3) 0.2608(2) 0.0617(8) Uani d . 1 . .
H H27A 0.4458 0.8646 0.2555 0.074 Uiso calc R 1 . .
C C28 0.5453(3) 0.7015(3) 0.3551(2) 0.0676(9) Uani d . 1 . .
H H28A 0.5096 0.7221 0.4142 0.081 Uiso calc R 1 . .
C C29 0.6378(3) 0.5825(3) 0.3629(2) 0.0645(8) Uani d . 1 . .
H H29A 0.6602 0.5231 0.4272 0.077 Uiso calc R 1 . .
C C30 0.6958(2) 0.5522(2) 0.27764(19) 0.0483(6) Uani d . 1 . .
H H30A 0.7575 0.4726 0.2850 0.058 Uiso calc R 1 . .
C C31 0.6637(2) 0.6395(2) 0.17865(18) 0.0386(6) Uani d . 1 . .
C C32 0.7222(2) 0.6128(2) 0.08634(18) 0.0387(6) Uani d . 1 . .
C C33 0.8349(2) 0.4955(2) 0.09160(18) 0.0389(6) Uani d . 1 . .
C C34 1.0336(2) 0.3545(2) 0.17145(19) 0.0425(6) Uani d . 1 . .
C C35 1.0429(2) 0.2773(2) 0.11042(18) 0.0399(6) Uani d . 1 . .
C C36 0.9455(2) 0.3158(2) 0.03418(18) 0.0399(6) Uani d . 1 . .
C C37 0.8406(2) 0.4266(2) 0.02531(18) 0.0421(6) Uani d . 1 . .
H H37A 0.7740 0.4553 -0.0246 0.050 Uiso calc R 1 . .
C C38 0.9551(2) 0.2384(2) -0.03374(18) 0.0453(6) Uani d . 1 . .
C C39 1.0620(3) 0.1951(3) -0.0867(2) 0.0616(8) Uani d . 1 . .
H H39A 1.1287 0.2146 -0.0818 0.074 Uiso calc R 1 . .
C C40 1.0671(3) 0.1222(3) -0.1472(2) 0.0746(10) Uani d . 1 . .
C C41 0.9727(4) 0.0891(3) -0.1559(2) 0.0806(11) Uani d . 1 . .
H H41A 0.9803 0.0381 -0.1961 0.097 Uiso calc R 1 . .
C C42 0.8678(3) 0.1329(3) -0.1043(2) 0.0752(9) Uani d . 1 . .
H H42A 0.8017 0.1127 -0.1098 0.090 Uiso calc R 1 . .
C C43 0.8581(3) 0.2075(2) -0.0435(2) 0.0582(7) Uani d . 1 . .
H H43A 0.7854 0.2371 -0.0087 0.070 Uiso calc R 1 . .
C C44 1.1486(2) 0.1592(2) 0.1355(2) 0.0474(6) Uani d . 1 . .

loop_
_atom_site_aniso_label
_atom_site_aniso_U_11
_atom_site_aniso_U_22
_atom_site_aniso_U_33
_atom_site_aniso_U_12
_atom_site_aniso_U_13
_atom_site_aniso_U_23
F1 0.1427(19) 0.1135(16) 0.0613(12) -0.0636(15) 0.0257(12) -0.0511(11)
N1 0.0374(11) 0.0473(12) 0.0523(13) -0.0180(10) 0.0051(9) -0.0224(10)
N2 0.0424(13) 0.0780(17) 0.0986(19) -0.0288(12) 0.0184(13) -0.0596(15)
N3 0.0572(16) 0.0741(18) 0.098(2) -0.0262(14) 0.0272(15) -0.0454(16)
C1 0.0564(16) 0.0697(18) 0.0492(16) -0.0368(15) 0.0082(13) -0.0258(14)
C2 0.0676(19) 0.103(3) 0.0548(18) -0.056(2) 0.0262(15) -0.0385(18)
C3 0.0524(17) 0.108(3) 0.067(2) -0.0390(19) 0.0276(15) -0.056(2)
C4 0.0367(14) 0.0717(19) 0.0516(16) -0.0164(14) 0.0064(12) -0.0337(14)
C5 0.0493(17) 0.080(2) 0.076(2) -0.0056(17) 0.0039(16) -0.0450(19)
C6 0.067(2) 0.0535(18) 0.080(2) -0.0019(16) -0.0105(18) -0.0261(17)
C7 0.0553(17) 0.0534(17) 0.0627(18) -0.0140(14) -0.0061(14) -0.0113(14)
C8 0.0376(13) 0.0531(16) 0.0467(15) -0.0113(12) -0.0003(11) -0.0164(13)
C9 0.0324(12) 0.0549(15) 0.0409(14) -0.0156(12) 0.0005(10) -0.0225(12)
C10 0.0365(13) 0.0568(16) 0.0388(13) -0.0213(12) 0.0031(11) -0.0227(12)
C11 0.0389(13) 0.0420(13) 0.0352(13) -0.0166(11) 0.0027(10) -0.0117(11)
C12 0.0379(13) 0.0446(14) 0.0537(15) -0.0176(11) 0.0057(11) -0.0214(12)
C13 0.0393(13) 0.0401(13) 0.0425(14) -0.0151(11) 0.0051(11) -0.0168(11)
C14 0.0462(14) 0.0377(13) 0.0347(13) -0.0181(11) 0.0021(11) -0.0101(10)
C15 0.0411(14) 0.0488(14) 0.0436(14) -0.0228(12) 0.0038(11) -0.0171(12)
C16 0.0420(14) 0.0403(13) 0.0418(14) -0.0145(11) -0.0016(11) -0.0147(11)
C17 0.0574(16) 0.0486(15) 0.0450(15) -0.0231(13) 0.0026(12) -0.0172(12)
C18 0.0671(19) 0.0623(18) 0.0479(16) -0.0238(16) 0.0033(14) -0.0285(14)
C19 0.071(2) 0.0639(19) 0.073(2) -0.0287(17) -0.0039(16) -0.0372(16)
C20 0.073(2) 0.0658(19) 0.082(2) -0.0422(17) 0.0104(17) -0.0306(17)
C21 0.0554(16) 0.0591(17) 0.0560(17) -0.0307(14) 0.0082(13) -0.0233(14)
C22 0.0518(16) 0.0493(15) 0.0574(16) -0.0255(14) 0.0103(13) -0.0257(13)
F2 0.1271(19) 0.138(2) 0.1066(17) -0.0206(16) 0.0424(15) -0.0871(16)
N4 0.0350(11) 0.0414(11) 0.0517(12) -0.0109(9) 0.0019(9) -0.0240(10)
N5 0.0414(12) 0.0647(15) 0.0767(16) -0.0025(11) -0.0149(11) -0.0436(13)
N6 0.0590(15) 0.0497(15) 0.0838(18) -0.0059(13) -0.0038(13) -0.0270(13)
C23 0.0495(15) 0.0469(15) 0.0446(15) -0.0185(13) 0.0034(12) -0.0153(12)
C24 0.0603(18) 0.0463(16) 0.0525(17) -0.0116(14) -0.0051(14) -0.0031(13)
C25 0.0503(16) 0.0379(14) 0.0666(19) -0.0030(12) 0.0010(14) -0.0133(14)
C26 0.0385(13) 0.0420(14) 0.0544(16) -0.0126(11) 0.0036(12) -0.0207(12)
C27 0.0443(16) 0.0639(18) 0.073(2) -0.0101(14) 0.0071(14) -0.0374(17)
C28 0.0502(17) 0.093(2) 0.0523(18) -0.0161(17) 0.0083(14) -0.0379(18)
C29 0.0481(16) 0.083(2) 0.0451(16) -0.0177(16) -0.0003(13) -0.0117(15)
C30 0.0336(13) 0.0509(15) 0.0489(15) -0.0092(12) -0.0015(11) -0.0129(13)
C31 0.0304(12) 0.0410(13) 0.0454(14) -0.0134(11) 0.0003(10) -0.0177(11)
C32 0.0357(13) 0.0368(13) 0.0458(14) -0.0142(11) 0.0011(11) -0.0176(11)
C33 0.0342(12) 0.0389(13) 0.0426(14) -0.0132(11) 0.0026(11) -0.0154(11)
C34 0.0375(13) 0.0471(14) 0.0455(14) -0.0148(12) 0.0023(11) -0.0236(12)
C35 0.0377(13) 0.0379(13) 0.0431(14) -0.0122(11) 0.0071(11) -0.0186(11)
C36 0.0425(14) 0.0399(13) 0.0371(13) -0.0150(11) 0.0057(11) -0.0167(11)
C37 0.0414(13) 0.0442(14) 0.0425(14) -0.0158(11) -0.0006(11) -0.0197(11)
C38 0.0531(15) 0.0389(13) 0.0366(13) -0.0103(12) -0.0023(11) -0.0160(11)
C39 0.0697(19) 0.0598(17) 0.0519(16) -0.0189(15) 0.0097(14) -0.0280(14)
C40 0.087(2) 0.0625(19) 0.0509(18) -0.0042(18) 0.0111(17) -0.0318(16)
C41 0.115(3) 0.0545(19) 0.059(2) -0.013(2) -0.019(2) -0.0321(16)
C42 0.092(2) 0.0621(19) 0.074(2) -0.0260(18) -0.0182(19) -0.0328(18)
C43 0.0658(18) 0.0546(17) 0.0582(17) -0.0222(15) -0.0026(14) -0.0279(14)
C44 0.0464(15) 0.0452(15) 0.0530(16) -0.0164(13) 0.0060(12) -0.0243(13)

loop_
_atom_type_symbol
_atom_type_description
_atom_type_scat_dispersion_real
_atom_type_scat_dispersion_imag
_atom_type_scat_source
C C 0.0033 0.0016 'International Tables Vol C Tables 4.2.6.8 and 6.1.1.4'
H H 0.0000 0.0000 'International Tables Vol C Tables 4.2.6.8 and 6.1.1.4'
N N 0.0061 0.0033 'International Tables Vol C Tables 4.2.6.8 and 6.1.1.4'
F F 0.0171 0.0103 'International Tables Vol C Tables 4.2.6.8 and 6.1.1.4'

loop_
_geom_angle_atom_site_label_1
_geom_angle_atom_site_label_2
_geom_angle_atom_site_label_3
_geom_angle_site_symmetry_1
_geom_angle_site_symmetry_3
_geom_angle
_geom_angle_publ_flag
C12 N1 C11 . . 118.2(2) ?
C12 N2 H2A . . 120.0 ?
C12 N2 H2B . . 120.0 ?
H2A N2 H2B . . 120.0 ?
C10 C1 C2 . . 121.5(3) ?
C10 C1 H1B . . 119.2 ?
C2 C1 H1B . . 119.2 ?
C3 C2 C1 . . 119.8(3) ?
C3 C2 H2C . . 120.1 ?
C1 C2 H2C . . 120.1 ?
C2 C3 C4 . . 121.5(3) ?
C2 C3 H3A . . 119.3 ?
C4 C3 H3A . . 119.3 ?
C3 C4 C5 . . 121.8(3) ?
C3 C4 C9 . . 118.8(3) ?
C5 C4 C9 . . 119.3(3) ?
C6 C5 C4 . . 120.8(3) ?
C6 C5 H5A . . 119.6 ?
C4 C5 H5A . . 119.6 ?
C5 C6 C7 . . 120.2(3) ?
C5 C6 H6A . . 119.9 ?
C7 C6 H6A . . 119.9 ?
C8 C7 C6 . . 120.6(3) ?
C8 C7 H7A . . 119.7 ?
C6 C7 H7A . . 119.7 ?
C7 C8 C9 . . 121.1(2) ?
C7 C8 H8A . . 119.4 ?
C9 C8 H8A . . 119.4 ?
C8 C9 C4 . . 117.8(2) ?
C8 C9 C10 . . 123.4(2) ?
C4 C9 C10 . . 118.8(2) ?
C1 C10 C9 . . 119.5(2) ?
C1 C10 C11 . . 118.4(2) ?
C9 C10 C11 . . 122.1(2) ?
N1 C11 C15 . . 122.5(2) ?
N1 C11 C10 . . 116.8(2) ?
C15 C11 C10 . . 120.6(2) ?
N1 C12 N2 . . 116.7(2) ?
N1 C12 C13 . . 122.2(2) ?
N2 C12 C13 . . 121.1(2) ?
C14 C13 C12 . . 119.4(2) ?
C14 C13 C22 . . 123.2(2) ?
C12 C13 C22 . . 117.2(2) ?
C15 C14 C13 . . 117.1(2) ?
C15 C14 C16 . . 120.7(2) ?
C13 C14 C16 . . 122.2(2) ?
C14 C15 C11 . . 120.5(2) ?
C14 C15 H15A . . 119.8 ?
C11 C15 H15A . . 119.8 ?
C21 C16 C17 . . 118.9(2) ?
C21 C16 C14 . . 120.2(2) ?
C17 C16 C14 . . 120.9(2) ?
C18 C17 C16 . . 118.8(3) ?
C18 C17 H17A . . 120.6 ?
C16 C17 H17A . . 120.6 ?
C19 C18 F1 . . 118.0(2) ?
C19 C18 C17 . . 123.5(3) ?
F1 C18 C17 . . 118.4(3) ?
C18 C19 C20 . . 117.7(3) ?
C18 C19 H19A . . 121.1 ?
C20 C19 H19A . . 121.1 ?
C21 C20 C19 . . 120.8(3) ?
C21 C20 H20A . . 119.6 ?
C19 C20 H20A . . 119.6 ?
C16 C21 C20 . . 120.2(3) ?
C16 C21 H21A . . 119.9 ?
C20 C21 H21A . . 119.9 ?
N3 C22 C13 . . 175.7(3) ?
C34 N4 C33 . . 118.28(19) ?
C34 N5 H5B . . 120.0 ?
C34 N5 H5C . . 120.0 ?
H5B N5 H5C . . 120.0 ?
C32 C23 C24 . . 121.1(2) ?
C32 C23 H23A . . 119.4 ?
C24 C23 H23A . . 119.4 ?
C25 C24 C23 . . 120.7(2) ?
C25 C24 H24A . . 119.6 ?
C23 C24 H24A . . 119.6 ?
C24 C25 C26 . . 120.7(2) ?
C24 C25 H25A . . 119.7 ?
C26 C25 H25A . . 119.7 ?
C25 C26 C27 . . 121.6(2) ?
C25 C26 C31 . . 119.2(2) ?
C27 C26 C31 . . 119.2(2) ?
C28 C27 C26 . . 121.4(3) ?
C28 C27 H27A . . 119.3 ?
C26 C27 H27A . . 119.3 ?
C27 C28 C29 . . 119.3(3) ?
C27 C28 H28A . . 120.3 ?
C29 C28 H28A . . 120.3 ?
C30 C29 C28 . . 121.1(3) ?
C30 C29 H29A . . 119.4 ?
C28 C29 H29A . . 119.4 ?
C29 C30 C31 . . 121.1(2) ?
C29 C30 H30A . . 119.4 ?
C31 C30 H30A . . 119.4 ?
C30 C31 C26 . . 117.5(2) ?
C30 C31 C32 . . 123.5(2) ?
C26 C31 C32 . . 118.9(2) ?
C23 C32 C31 . . 119.2(2) ?
C23 C32 C33 . . 119.3(2) ?
C31 C32 C33 . . 121.5(2) ?
N4 C33 C37 . . 122.6(2) ?
N4 C33 C32 . . 116.09(19) ?
C37 C33 C32 . . 121.3(2) ?
N4 C34 N5 . . 116.6(2) ?
N4 C34 C35 . . 122.0(2) ?
N5 C34 C35 . . 121.4(2) ?
C36 C35 C34 . . 119.4(2) ?
C36 C35 C44 . . 123.1(2) ?
C34 C35 C44 . . 117.4(2) ?
C37 C36 C35 . . 117.7(2) ?
C37 C36 C38 . . 121.8(2) ?
C35 C36 C38 . . 120.5(2) ?
C36 C37 C33 . . 119.9(2) ?
C36 C37 H37A . . 120.1 ?
C33 C37 H37A . . 120.1 ?
C43 C38 C39 . . 119.1(2) ?
C43 C38 C36 . . 120.5(2) ?
C39 C38 C36 . . 120.4(2) ?
C40 C39 C38 . . 118.1(3) ?
C40 C39 H39A . . 120.9 ?
C38 C39 H39A . . 120.9 ?
F2 C40 C41 . . 119.0(3) ?
F2 C40 C39 . . 117.7(4) ?
C41 C40 C39 . . 123.3(3) ?
C42 C41 C40 . . 118.1(3) ?
C42 C41 H41A . . 121.0 ?
C40 C41 H41A . . 121.0 ?
C41 C42 C43 . . 120.5(3) ?
C41 C42 H42A . . 119.7 ?
C43 C42 H42A . . 119.7 ?
C38 C43 C42 . . 120.9(3) ?
C38 C43 H43A . . 119.6 ?
C42 C43 H43A . . 119.6 ?
N6 C44 C35 . . 175.1(3) ?

loop_
_geom_bond_atom_site_label_1
_geom_bond_atom_site_label_2
_geom_bond_site_symmetry_2
_geom_bond_distance
_geom_bond_publ_flag
F1 C18 . 1.363(3) ?
N1 C12 . 1.336(3) ?
N1 C11 . 1.341(3) ?
N2 C12 . 1.352(3) ?
N2 H2A . 0.8600 ?
N2 H2B . 0.8600 ?
N3 C22 . 1.144(3) ?
C1 C10 . 1.364(3) ?
C1 C2 . 1.403(4) ?
C1 H1B . 0.9300 ?
C2 C3 . 1.352(4) ?
C2 H2C . 0.9300 ?
C3 C4 . 1.409(4) ?
C3 H3A . 0.9300 ?
C4 C5 . 1.411(4) ?
C4 C9 . 1.420(3) ?
C5 C6 . 1.351(4) ?
C5 H5A . 0.9300 ?
C6 C7 . 1.394(4) ?
C6 H6A . 0.9300 ?
C7 C8 . 1.362(4) ?
C7 H7A . 0.9300 ?
C8 C9 . 1.407(3) ?
C8 H8A . 0.9300 ?
C9 C10 . 1.428(3) ?
C10 C11 . 1.486(3) ?
C11 C15 . 1.394(3) ?
C12 C13 . 1.423(3) ?
C13 C14 . 1.392(3) ?
C13 C22 . 1.430(3) ?
C14 C15 . 1.388(3) ?
C14 C16 . 1.488(3) ?
C15 H15A . 0.9300 ?
C16 C21 . 1.380(3) ?
C16 C17 . 1.399(3) ?
C17 C18 . 1.367(4) ?
C17 H17A . 0.9300 ?
C18 C19 . 1.350(4) ?
C19 C20 . 1.387(4) ?
C19 H19A . 0.9300 ?
C20 C21 . 1.383(4) ?
C20 H20A . 0.9300 ?
C21 H21A . 0.9300 ?
F2 C40 . 1.354(3) ?
N4 C34 . 1.339(3) ?
N4 C33 . 1.347(3) ?
N5 C34 . 1.351(3) ?
N5 H5B . 0.8600 ?
N5 H5C . 0.8600 ?
N6 C44 . 1.143(3) ?
C23 C32 . 1.366(3) ?
C23 C24 . 1.405(4) ?
C23 H23A . 0.9300 ?
C24 C25 . 1.357(4) ?
C24 H24A . 0.9300 ?
C25 C26 . 1.410(4) ?
C25 H25A . 0.9300 ?
C26 C27 . 1.418(3) ?
C26 C31 . 1.419(3) ?
C27 C28 . 1.349(4) ?
C27 H27A . 0.9300 ?
C28 C29 . 1.398(4) ?
C28 H28A . 0.9300 ?
C29 C30 . 1.365(3) ?
C29 H29A . 0.9300 ?
C30 C31 . 1.410(3) ?
C30 H30A . 0.9300 ?
C31 C32 . 1.440(3) ?
C32 C33 . 1.483(3) ?
C33 C37 . 1.398(3) ?
C34 C35 . 1.416(3) ?
C35 C36 . 1.397(3) ?
C35 C44 . 1.425(3) ?
C36 C37 . 1.383(3) ?
C36 C38 . 1.491(3) ?
C37 H37A . 0.9300 ?
C38 C43 . 1.381(4) ?
C38 C39 . 1.381(4) ?
C39 C40 . 1.380(4) ?
C39 H39A . 0.9300 ?
C40 C41 . 1.369(5) ?
C41 C42 . 1.355(4) ?
C41 H41A . 0.9300 ?
C42 C43 . 1.386(4) ?
C42 H42A . 0.9300 ?
C43 H43A . 0.9300 ?

loop_
_geom_hbond_atom_site_label_D
_geom_hbond_atom_site_label_H
_geom_hbond_atom_site_label_A
_geom_hbond_site_symmetry_A
_geom_hbond_distance_DH
_geom_hbond_distance_HA
_geom_hbond_distance_DA
_geom_hbond_angle_DHA
_geom_hbond_publ_flag
N2 H2A N4 1_455 0.86 2.30 3.108(3) 157 yes
N5 H5B N1 1_655 0.86 2.25 3.031(3) 152 yes
C8 H8A N1 . 0.93 2.59 3.094(3) 114 ?
C30 H30A N4 . 0.93 2.53 3.017(3) 113 ?

loop_
_geom_torsion_atom_site_label_1
_geom_torsion_atom_site_label_2
_geom_torsion_atom_site_label_3
_geom_torsion_atom_site_label_4
_geom_torsion_site_symmetry_1
_geom_torsion_site_symmetry_2
_geom_torsion_site_symmetry_3
_geom_torsion_site_symmetry_4
_geom_torsion
_geom_torsion_publ_flag
C10 C1 C2 C3 . . . . -0.9(4) ?
C1 C2 C3 C4 . . . . -0.8(4) ?
C2 C3 C4 C5 . . . . -178.9(3) ?
C2 C3 C4 C9 . . . . 0.7(4) ?
C3 C4 C5 C6 . . . . 179.5(3) ?
C9 C4 C5 C6 . . . . -0.1(4) ?
C4 C5 C6 C7 . . . . -1.6(5) ?
C5 C6 C7 C8 . . . . 1.5(5) ?
C6 C7 C8 C9 . . . . 0.4(4) ?
C7 C8 C9 C4 . . . . -2.1(4) ?
C7 C8 C9 C10 . . . . 179.3(2) ?
C3 C4 C9 C8 . . . . -177.6(2) ?
C5 C4 C9 C8 . . . . 2.0(4) ?
C3 C4 C9 C10 . . . . 1.0(3) ?
C5 C4 C9 C10 . . . . -179.4(2) ?
C2 C1 C10 C9 . . . . 2.6(4) ?
C2 C1 C10 C11 . . . . -175.8(2) ?
C8 C9 C10 C1 . . . . 175.9(2) ?
C4 C9 C10 C1 . . . . -2.6(3) ?
C8 C9 C10 C11 . . . . -5.8(4) ?
C4 C9 C10 C11 . . . . 175.7(2) ?
C12 N1 C11 C15 . . . . 1.4(4) ?
C12 N1 C11 C10 . . . . -176.9(2) ?
C1 C10 C11 N1 . . . . 123.8(2) ?
C9 C10 C11 N1 . . . . -54.6(3) ?
C1 C10 C11 C15 . . . . -54.6(3) ?
C9 C10 C11 C15 . . . . 127.1(3) ?
C11 N1 C12 N2 . . . . 176.6(2) ?
C11 N1 C12 C13 . . . . -4.0(4) ?
N1 C12 C13 C14 . . . . 3.4(4) ?
N2 C12 C13 C14 . . . . -177.2(2) ?
N1 C12 C13 C22 . . . . 179.5(2) ?
N2 C12 C13 C22 . . . . -1.1(4) ?
C12 C13 C14 C15 . . . . -0.1(3) ?
C22 C13 C14 C15 . . . . -175.9(2) ?
C12 C13 C14 C16 . . . . 179.2(2) ?
C22 C13 C14 C16 . . . . 3.3(4) ?
C13 C14 C15 C11 . . . . -2.4(3) ?
C16 C14 C15 C11 . . . . 178.4(2) ?
N1 C11 C15 C14 . . . . 1.8(4) ?
C10 C11 C15 C14 . . . . -179.9(2) ?
C15 C14 C16 C21 . . . . 46.0(3) ?
C13 C14 C16 C21 . . . . -133.2(3) ?
C15 C14 C16 C17 . . . . -132.4(3) ?
C13 C14 C16 C17 . . . . 48.4(3) ?
C21 C16 C17 C18 . . . . -0.9(4) ?
C14 C16 C17 C18 . . . . 177.5(2) ?
C16 C17 C18 C19 . . . . 1.5(4) ?
C16 C17 C18 F1 . . . . -178.9(2) ?
F1 C18 C19 C20 . . . . 179.7(3) ?
C17 C18 C19 C20 . . . . -0.7(5) ?
C18 C19 C20 C21 . . . . -0.7(5) ?
C17 C16 C21 C20 . . . . -0.5(4) ?
C14 C16 C21 C20 . . . . -178.8(3) ?
C19 C20 C21 C16 . . . . 1.3(4) ?
C14 C13 C22 N3 . . . . 161(4) ?
C12 C13 C22 N3 . . . . -15(4) ?
C32 C23 C24 C25 . . . . 0.1(4) ?
C23 C24 C25 C26 . . . . -1.8(4) ?
C24 C25 C26 C27 . . . . -178.9(3) ?
C24 C25 C26 C31 . . . . 0.0(4) ?
C25 C26 C27 C28 . . . . 175.7(3) ?
C31 C26 C27 C28 . . . . -3.2(4) ?
C26 C27 C28 C29 . . . . -1.3(5) ?
C27 C28 C29 C30 . . . . 3.2(5) ?
C28 C29 C30 C31 . . . . -0.5(4) ?
C29 C30 C31 C26 . . . . -3.9(4) ?
C29 C30 C31 C32 . . . . 179.6(2) ?
C25 C26 C31 C30 . . . . -173.3(2) ?
C27 C26 C31 C30 . . . . 5.6(3) ?
C25 C26 C31 C32 . . . . 3.4(3) ?
C27 C26 C31 C32 . . . . -177.7(2) ?
C24 C23 C32 C31 . . . . 3.4(4) ?
C24 C23 C32 C33 . . . . -176.0(2) ?
C30 C31 C32 C23 . . . . 171.4(2) ?
C26 C31 C32 C23 . . . . -5.1(3) ?
C30 C31 C32 C33 . . . . -9.3(3) ?
C26 C31 C32 C33 . . . . 174.3(2) ?
C34 N4 C33 C37 . . . . -1.9(3) ?
C34 N4 C33 C32 . . . . 178.9(2) ?
C23 C32 C33 N4 . . . . 131.0(2) ?
C31 C32 C33 N4 . . . . -48.3(3) ?
C23 C32 C33 C37 . . . . -48.2(3) ?
C31 C32 C33 C37 . . . . 132.4(2) ?
C33 N4 C34 N5 . . . . 179.6(2) ?
C33 N4 C34 C35 . . . . -1.4(4) ?
N4 C34 C35 C36 . . . . 3.9(4) ?
N5 C34 C35 C36 . . . . -177.1(2) ?
N4 C34 C35 C44 . . . . -171.9(2) ?
N5 C34 C35 C44 . . . . 7.1(4) ?
C34 C35 C36 C37 . . . . -3.0(3) ?
C44 C35 C36 C37 . . . . 172.5(2) ?
C34 C35 C36 C38 . . . . 177.8(2) ?
C44 C35 C36 C38 . . . . -6.7(4) ?
C35 C36 C37 C33 . . . . -0.1(3) ?
C38 C36 C37 C33 . . . . 179.1(2) ?
N4 C33 C37 C36 . . . . 2.7(4) ?
C32 C33 C37 C36 . . . . -178.2(2) ?
C37 C36 C38 C43 . . . . -51.8(3) ?
C35 C36 C38 C43 . . . . 127.4(3) ?
C37 C36 C38 C39 . . . . 129.1(3) ?
C35 C36 C38 C39 . . . . -51.7(3) ?
C43 C38 C39 C40 . . . . -0.2(4) ?
C36 C38 C39 C40 . . . . 179.0(3) ?
C38 C39 C40 F2 . . . . 179.4(3) ?
C38 C39 C40 C41 . . . . -1.1(5) ?
F2 C40 C41 C42 . . . . -178.8(3) ?
C39 C40 C41 C42 . . . . 1.6(5) ?
C40 C41 C42 C43 . . . . -0.9(5) ?
C39 C38 C43 C42 . . . . 0.8(4) ?
C36 C38 C43 C42 . . . . -178.3(3) ?
C41 C42 C43 C38 . . . . -0.3(5) ?
C36 C35 C44 N6 . . . . -156(3) ?
C34 C35 C44 N6 . . . . 19(3) ?
